data_9010547
loop_
_publ_author_name
'Johnsen, O.'
'Grice, J. D.'

_publ_section_title
;
 The crystal chemistry of the eudialyte group
 Sample: #4
 Note: additional sites with low but unreported occupancies excluded
;
_journal_name_full 'The Canadian Mineralogist'
_journal_page_first 865
_journal_page_last 891
_journal_volume 37
_journal_year 1999
_chemical_compound_source 'Mont Saint-Hilaire, Rouville County, Quebec, Canada'
_chemical_formula_sum
;Ca3.72 Ce0.39 Cl0.4 Fe1.05 H1.58 K0.24 La0.24 Mn3.42 Na13.35 Nb0.79 Nd0.09
 O76.7 Si25.33 Sr0.12 Ti0.12 Y0.12 Zr2.76
;
_chemical_name_mineral Kentbrooksite
_space_group_IT_number 160
_symmetry_space_group_name_Hall 'R 3 -2"'
_symmetry_space_group_name_H-M 'R 3 m :H'
_cell_angle_alpha 90
_cell_angle_beta 90
_cell_angle_gamma 120
_cell_formula_units_Z 3
_cell_length_a 14.1854
_cell_length_b 14.1854
_cell_length_c 30.101
_cell_volume 5245.595
_database_code_amcsd 0005610
_exptl_crystal_density_diffrn 2.962
_cod_original_cell_volume 5245.594
_cod_original_sg_symbol_H-M 'R 3 m'
_cod_original_formula_sum
;Ca3.72 Mn3.42 Y.12 Ce.39 La.24 Fe1.05 Nb.79 Si25.33 Na13.35 Nd.09 K.24 Sr.12
 Zr2.76 Ti.12 O76.7 Cl.4 H1.58
;
_cod_database_code 9010547

loop_
_space_group_symop_operation_xyz
x,y,z
2/3+x,1/3+y,1/3+z
1/3+x,2/3+y,2/3+z
x,x-y,z
2/3+x,1/3+x-y,1/3+z
1/3+x,2/3+x-y,2/3+z
-y,-x,z
2/3-y,1/3-x,1/3+z
1/3-y,2/3-x,2/3+z
-x+y,y,z
2/3-x+y,1/3+y,1/3+z
1/3-x+y,2/3+y,2/3+z
-y,x-y,z
2/3-y,1/3+x-y,1/3+z
1/3-y,2/3+x-y,2/3+z
-x+y,-x,z
2/3-x+y,1/3-x,1/3+z
1/3-x+y,2/3-x,2/3+z

loop_
_atom_site_label
_atom_site_fract_x
_atom_site_fract_y
_atom_site_fract_z
_atom_site_occupancy
_atom_site_U_iso_or_equiv
_atom_site_type_symbol
_atom_site_attached_hydrogens
CaM1 0.40710 0.07430 0.83280 0.62000 0.01500 Ca 0
MnM1 0.40710 0.07430 0.83280 0.31000 0.01500 Mn 0
YM1 0.40710 0.07430 0.83280 0.02000 0.01500 Y 0
CeM1 0.40710 0.07430 0.83280 0.03000 0.01500 Ce 0
LaM1 0.40710 0.07430 0.83280 0.02000 0.01500 La 0
MnM25 0.18310 0.81690 0.83090 0.52000 0.01500 Mn 0
FeM25 0.18310 0.81690 0.83090 0.18000 0.01500 Fe 0
FeM24 0.14590 0.85410 0.83450 0.17000 0.03000 Fe 0
NbM3 0.00000 0.00000 0.12750 0.67000 0.01500 Nb 0
SiM3 0.00000 0.00000 0.12750 0.33000 0.01500 Si 0
Si7 0.00000 0.00000 0.92200 0.35000 0.01000 Si 0
Si7a 0.00000 0.00000 0.87750 0.65000 0.03000 Si 0
Na1a 0.77580 0.22420 0.98700 0.49000 0.03500 Na 0
Na1b 0.73780 0.26220 0.00740 0.49000 0.03500 Na 0
Na2 0.55510 0.44490 0.67960 0.93000 0.02500 Na 0
Na3a 0.89650 0.10350 0.78610 0.97000 0.07500 Na 0
CeNa3a 0.89650 0.10350 0.78610 0.02000 0.07500 Ce 0
LaNa3a 0.89650 0.10350 0.78610 0.01000 0.07500 La 0
Na4 0.43430 0.56570 0.87970 0.77000 0.01500 Na 0
CeNa4 0.43430 0.56570 0.87970 0.05000 0.01500 Ce 0
LaNa4 0.43430 0.56570 0.87970 0.03000 0.01500 La 0
NdNa4 0.43430 0.56570 0.87970 0.03000 0.01500 Nd 0
KNa4 0.43430 0.56570 0.87970 0.08000 0.01500 K 0
SrNa4 0.43430 0.56570 0.87970 0.04000 0.01500 Sr 0
Na5 0.26140 0.73860 0.68390 0.80000 0.06500 Na 0
Zr 0.50130 0.49860 0.00000 0.92000 0.01000 Zr 0
Ti 0.50130 0.49860 0.00000 0.04000 0.01000 Ti 0
Nb 0.50130 0.49860 0.00000 0.04000 0.01000 Nb 0
Si1 0.73720 0.26280 0.75160 1.00000 0.01500 Si 0
Si2 0.59640 0.40360 0.91370 1.00000 0.01500 Si 0
Si3 0.46010 0.53990 0.75610 1.00000 0.01000 Si 0
Si4 -0.12450 0.12450 0.90890 1.00000 0.01000 Si 0
Si5 0.05510 0.32490 0.73660 1.00000 0.01000 Si 0
Si6 0.27790 -0.06240 0.93020 1.00000 0.01000 Si 0
O1 0.60500 0.39500 0.75560 1.00000 0.02500 O 0
O2 0.77760 0.22240 0.79210 1.00000 0.03500 O 0
O3 0.76440 0.23560 0.70430 1.00000 0.03500 O 0
O4 0.72860 0.27140 0.91020 1.00000 0.03000 O 0
O5 0.55230 0.44770 0.87520 1.00000 0.03500 O 0
O6 0.90520 0.09480 0.63010 1.00000 0.03000 O 0
O7 0.38820 -0.04060 0.72570 1.00000 0.01500 O 0
O8 0.48550 0.51450 0.80360 1.00000 0.01500 O 0
O9 0.39500 0.60500 0.75520 1.00000 0.02500 O 0
O10 0.28470 0.05480 0.94020 1.00000 0.02500 O 0
O11 0.84540 0.15460 0.86150 1.00000 0.02000 O 0
O12 0.94010 0.05990 0.90450 1.00000 0.03500 O 0
O13 0.69480 0.10030 0.62710 1.00000 0.02000 O 0
O14 0.29390 0.92430 0.87820 1.00000 0.01500 O 0
O15 0.15710 0.84290 0.94670 1.00000 0.01500 O 0
O16 0.25450 0.22420 0.70650 1.00000 0.02000 O 0
O17 0.03870 0.29910 0.78840 1.00000 0.01500 O 0
O18 0.17840 0.82160 0.72030 1.00000 0.01500 O 0
O19 0.27000 0.73000 0.82950 0.84000 0.02000 O 0
O20 0.00000 0.00000 0.97510 0.60000 0.02000 O 0
ClX1a 0.00000 0.00000 0.26880 0.08000 0.03000 Cl 0
O-HX1a 0.00000 0.00000 0.26880 0.25000 0.03000 O 0
ClX1b 0.00000 0.00000 0.23820 0.08000 0.03000 Cl 0
O-HX1b 0.00000 0.00000 0.23820 0.25000 0.03000 O 0
ClX1c 0.95750 0.91490 0.25360 0.03000 0.03000 Cl 0
O-HX1c 0.95750 0.91490 0.25360 0.08000 0.03000 O 0
ClX2a 0.00000 0.00000 0.80050 0.05000 0.03000 Cl 0
O-HX2a 0.00000 0.00000 0.80050 0.28000 0.03000 O 0
ClX2b 0.00000 0.00000 0.73970 0.05000 0.03000 Cl 0
O-HX2b 0.00000 0.00000 0.73970 0.28000 0.03000 O 0
ClX2c 0.00000 0.00000 0.70520 0.05000 0.03000 Cl 0
O-HX2c 0.00000 0.00000 0.70520 0.28000 0.03000 O 0

loop_
_cod_changelog_entry_id
_cod_changelog_entry_author
_cod_changelog_entry_date
_cod_changelog_entry_text
1
;cod-tools version 3.8.0
Id: cif_guess_AMCSD_atom_types 9581 2023-05-17 12:35:41Z saulius
;
2023-05-23T09:22:48+03:00
;Derived atom types and hydrogen counts
from atom names that follow the AMCSD naming convention
(Wat == water, O-H == hydroxyl).
;

loop_
_cod_related_entry_id
_cod_related_entry_database
_cod_related_entry_code
1 AMCSD 0005610
